data_7104505
loop_
_publ_author_name
'Shi, Baolu'
'Blake, Alexander J'
'Campbell, Ian B'
'Judkins, Brian D'
'Moody, Christopher J'

_publ_section_title
;
 The rhodium carbene route to oxazoles: a remarkable catalyst effect.
;
_journal_issue 22
_journal_name_full 'Chemical communications (Cambridge, England)'
_journal_page_first 3291
_journal_page_last 3293
_journal_paper_doi 10.1039/b903878g
_journal_volume 34
_journal_year 2009
_chemical_formula_moiety 'C13 H13 N O4'
_chemical_formula_sum 'C13 H13 N O4'
_chemical_formula_weight 247.24
_chemical_name_systematic
;
?
;
_space_group_IT_number 2
_symmetry_cell_setting triclinic
_symmetry_space_group_name_Hall '-P 1'
_symmetry_space_group_name_H-M 'P -1'
_atom_sites_solution_hydrogens 'sp2-bound Me H atoms from delta-F; others placed geometrically'
_atom_sites_solution_primary direct
_audit_creation_method 'enCIFer editing of SHELXL97 CIF output'
_cell_angle_alpha 78.908(2)
_cell_angle_beta 85.615(2)
_cell_angle_gamma 72.613(2)
_cell_formula_units_Z 2
_cell_length_a 6.8926(8)
_cell_length_b 7.4333(9)
_cell_length_c 12.285(2)
_cell_measurement_reflns_used 1703
_cell_measurement_temperature 150(2)
_cell_measurement_theta_max 27.2
_cell_measurement_theta_min 2.9
_cell_volume 589.3(2)
_computing_cell_refinement 'Bruker SAINT version 6.36A (Bruker, 2002)'
_computing_data_collection 'Bruker SMART version 5.625 (Bruker, 2001)'
_computing_data_reduction 'Bruker SAINT; SHELXTL (Sheldrick, 2008)'
_computing_molecular_graphics ' ?'
_computing_publication_material 'enCIFer(Allen et al.,2004);PLATON(Spek,2003)'
_computing_structure_refinement 'SHELXL97 (Sheldrick, 2008)'
_computing_structure_solution 'SHELXS97 (Sheldrick, 2008)'
_diffrn_ambient_temperature 150(2)
_diffrn_measured_fraction_theta_full 0.982
_diffrn_measured_fraction_theta_max 0.982
_diffrn_measurement_device_type 'Bruker SMART APEX CCD area detector'
_diffrn_measurement_method omega
_diffrn_radiation_monochromator graphite
_diffrn_radiation_source 'sealed tube'
_diffrn_radiation_type MoK\a
_diffrn_radiation_wavelength 0.71073
_diffrn_reflns_av_R_equivalents 0.106
_diffrn_reflns_av_sigmaI/netI 0.084
_diffrn_reflns_limit_h_max 8
_diffrn_reflns_limit_h_min -8
_diffrn_reflns_limit_k_max 9
_diffrn_reflns_limit_k_min -9
_diffrn_reflns_limit_l_max 15
_diffrn_reflns_limit_l_min -15
_diffrn_reflns_number 5217
_diffrn_reflns_theta_full 27.50
_diffrn_reflns_theta_max 27.50
_diffrn_reflns_theta_min 2.92
_diffrn_standards_decay_% 0
_diffrn_standards_number 0
_exptl_absorpt_coefficient_mu 0.104
_exptl_absorpt_correction_type none
_exptl_crystal_colour colourless
_exptl_crystal_density_diffrn 1.393
_exptl_crystal_density_method 'not measured'
_exptl_crystal_description lath
_exptl_crystal_F_000 260
_exptl_crystal_size_max 0.85
_exptl_crystal_size_mid 0.31
_exptl_crystal_size_min 0.15
_refine_diff_density_max 0.35
_refine_diff_density_min -0.24
_refine_diff_density_rms 0.06
_refine_ls_extinction_coef 0.011(4)
_refine_ls_extinction_expression Fc^*^=kFc[1+0.001xFc^2^\l^3^/sin(2\q)]^-1/4^
_refine_ls_extinction_method SHELXL
_refine_ls_goodness_of_fit_ref 1.04
_refine_ls_hydrogen_treatment 'rigid rotor; riding model'
_refine_ls_matrix_type full
_refine_ls_number_parameters 165
_refine_ls_number_reflns 2643
_refine_ls_number_restraints 0
_refine_ls_restrained_S_all 1.04
_refine_ls_R_factor_all 0.0540
_refine_ls_R_factor_gt 0.0492
_refine_ls_shift/su_max 0.001
_refine_ls_shift/su_mean 0.000
_refine_ls_structure_factor_coef Fsqd
_refine_ls_weighting_details 'calc w=1/[\s^2^(Fo^2^)+(0.069P)^2^] where P=(Fo^2^+2Fc^2^)/3'
_refine_ls_weighting_scheme calc
_refine_ls_wR_factor_gt 0.128
_refine_ls_wR_factor_ref 0.132
_reflns_number_gt 2270
_reflns_number_total 2643
_reflns_threshold_expression I>2sigma(I)
_cod_data_source_file b903878g.txt
_cod_data_source_block ansomc
_cod_depositor_comments
;
The following automatic conversions were performed:
'_exptl_absorpt_correction_type' value 'None' changed to 'none' according
to '/home/saulius/struct/CIF-dictionaries/cif_core.dic' dictionary named
'cif_core.dic' version 2.4.1 from 2010-06-29.

Automatic conversion script
Id: cif_fix_enum 1527 2010-12-29 10:47:43Z saulius 
;
_cod_database_code 7104505

loop_
_symmetry_equiv_pos_as_xyz
'x, y, z'
'-x, -y, -z'

loop_
_atom_site_label
_atom_site_type_symbol
_atom_site_fract_x
_atom_site_fract_y
_atom_site_fract_z
_atom_site_U_iso_or_equiv
_atom_site_adp_type
_atom_site_occupancy
_atom_site_symmetry_multiplicity
_atom_site_calc_flag
_atom_site_refinement_flags
_atom_site_disorder_assembly
_atom_site_disorder_group
O1 O 0.28836(12) 0.83193(10) 0.44103(7) 0.0239(2) Uani 1 1 d . . .
C2 C 0.49577(17) 0.79490(15) 0.44710(10) 0.0207(3) Uani 1 1 d . . .
N3 N 0.57742(14) 0.86896(12) 0.35866(9) 0.0228(2) Uani 1 1 d . . .
C4 C 0.41484(18) 0.96269(15) 0.28772(10) 0.0234(3) Uani 1 1 d . . .
C5 C 0.23953(18) 0.93973(15) 0.33773(10) 0.0240(3) Uani 1 1 d . . .
C6 C 0.59199(17) 0.68401(14) 0.54987(10) 0.0207(3) Uani 1 1 d . . .
C7 C 0.48329(18) 0.60803(15) 0.63770(10) 0.0240(3) Uani 1 1 d . . .
H7 H 0.3423 0.6258 0.6303 0.029 Uiso 1 1 calc R . .
C8 C 0.57749(18) 0.50743(15) 0.73524(10) 0.0254(3) Uani 1 1 d . . .
H8 H 0.5015 0.4562 0.7945 0.031 Uiso 1 1 calc R . .
C9 C 0.78472(18) 0.48081(15) 0.74695(10) 0.0230(3) Uani 1 1 d . . .
C10 C 0.89526(18) 0.55198(15) 0.65930(10) 0.0248(3) Uani 1 1 d . . .
H10 H 1.0370 0.5310 0.6662 0.030 Uiso 1 1 calc R . .
C11 C 0.79971(18) 0.65389(16) 0.56143(10) 0.0230(3) Uani 1 1 d . . .
H11 H 0.8762 0.7035 0.5019 0.028 Uiso 1 1 calc R . .
O12 O 0.86362(14) 0.38277(12) 0.84689(7) 0.0312(3) Uani 1 1 d . . .
C13 C 1.0678(2) 0.37604(19) 0.86712(12) 0.0362(3) Uani 1 1 d . . .
H13A H 1.1075 0.3013 0.9410 0.054 Uiso 1 1 calc R . .
H13B H 1.0760 0.5065 0.8632 0.054 Uiso 1 1 calc R . .
H13C H 1.1598 0.3157 0.8110 0.054 Uiso 1 1 calc R . .
C14 C 0.4359(2) 1.07506(15) 0.17778(10) 0.0264(3) Uani 1 1 d . . .
O15 O 0.29674(16) 1.15575(13) 0.11516(9) 0.0390(3) Uani 1 1 d . . .
O16 O 0.62802(14) 1.07769(12) 0.15520(8) 0.0325(3) Uani 1 1 d . . .
C17 C 0.6649(3) 1.1878(2) 0.05008(12) 0.0421(4) Uani 1 1 d . . .
H17A H 0.8095 1.1805 0.0423 0.063 Uiso 1 1 calc R . .
H17B H 0.5835 1.3217 0.0463 0.063 Uiso 1 1 calc R . .
H17C H 0.6268 1.1362 -0.0100 0.063 Uiso 1 1 calc R . .
C18 C 0.02304(19) 1.00213(17) 0.30781(13) 0.0337(3) Uani 1 1 d . . .
H18A H 0.0038 1.0948 0.2382 0.050 Uiso 1 1 calc R . .
H18B H -0.0600 1.0621 0.3668 0.050 Uiso 1 1 calc R . .
H18C H -0.0184 0.8909 0.2986 0.050 Uiso 1 1 calc R . .

loop_
_atom_site_aniso_label
_atom_site_aniso_U_11
_atom_site_aniso_U_22
_atom_site_aniso_U_33
_atom_site_aniso_U_23
_atom_site_aniso_U_13
_atom_site_aniso_U_12
O1 0.0174(4) 0.0290(4) 0.0235(5) -0.0018(3) -0.0051(3) -0.0049(3)
C2 0.0171(5) 0.0228(5) 0.0214(6) -0.0038(4) -0.0038(4) -0.0038(4)
N3 0.0214(5) 0.0255(5) 0.0202(5) -0.0024(4) -0.0062(4) -0.0045(4)
C4 0.0237(6) 0.0238(5) 0.0213(6) -0.0030(4) -0.0075(5) -0.0036(4)
C5 0.0238(6) 0.0233(5) 0.0233(6) -0.0029(4) -0.0091(5) -0.0034(4)
C6 0.0215(6) 0.0224(5) 0.0177(6) -0.0038(4) -0.0027(5) -0.0050(4)
C7 0.0184(5) 0.0276(6) 0.0249(7) -0.0031(4) -0.0014(5) -0.0056(4)
C8 0.0247(6) 0.0298(6) 0.0204(6) -0.0004(4) 0.0022(5) -0.0091(5)
C9 0.0258(6) 0.0228(5) 0.0181(6) -0.0010(4) -0.0048(5) -0.0042(4)
C10 0.0197(5) 0.0308(6) 0.0226(6) -0.0016(4) -0.0045(5) -0.0065(4)
C11 0.0206(6) 0.0284(5) 0.0188(6) -0.0003(4) -0.0013(5) -0.0076(4)
O12 0.0309(5) 0.0377(5) 0.0197(5) 0.0054(4) -0.0073(4) -0.0070(4)
C13 0.0330(7) 0.0451(7) 0.0256(7) 0.0019(5) -0.0144(6) -0.0056(6)
C14 0.0318(7) 0.0253(6) 0.0216(6) -0.0047(4) -0.0078(5) -0.0055(5)
O15 0.0419(6) 0.0430(5) 0.0281(5) 0.0028(4) -0.0189(4) -0.0073(4)
O16 0.0345(5) 0.0380(5) 0.0215(5) 0.0039(4) -0.0026(4) -0.0107(4)
C17 0.0571(10) 0.0472(8) 0.0224(7) 0.0036(6) 0.0000(7) -0.0220(7)
C18 0.0228(6) 0.0348(6) 0.0404(8) -0.0016(5) -0.0126(6) -0.0041(5)

loop_
_atom_type_symbol
_atom_type_description
_atom_type_scat_dispersion_real
_atom_type_scat_dispersion_imag
_atom_type_scat_source
C C 0.0033 0.0016 'International Tables Vol C Tables 4.2.6.8 and 6.1.1.4'
H H 0.0000 0.0000 'International Tables Vol C Tables 4.2.6.8 and 6.1.1.4'
N N 0.0061 0.0033 'International Tables Vol C Tables 4.2.6.8 and 6.1.1.4'
O O 0.0106 0.0060 'International Tables Vol C Tables 4.2.6.8 and 6.1.1.4'

loop_
_geom_angle_atom_site_label_1
_geom_angle_atom_site_label_2
_geom_angle_atom_site_label_3
_geom_angle
_geom_angle_site_symmetry_1
_geom_angle_site_symmetry_3
_geom_angle_publ_flag
C5 O1 C2 104.98(9) . . ?
N3 C2 O1 113.59(10) . . ?
N3 C2 C6 128.88(11) . . ?
O1 C2 C6 117.52(10) . . ?
C2 N3 C4 104.48(10) . . ?
C5 C4 N3 109.91(11) . . ?
C5 C4 C14 126.50(11) . . ?
N3 C4 C14 123.54(12) . . ?
C4 C5 O1 107.03(10) . . ?
C4 C5 C18 135.91(12) . . ?
O1 C5 C18 117.05(11) . . ?
C7 C6 C11 118.80(11) . . ?
C7 C6 C2 122.15(10) . . ?
C11 C6 C2 119.04(11) . . ?
C8 C7 C6 120.91(11) . . ?
C8 C7 H7 119.5 . . ?
C6 C7 H7 119.5 . . ?
C7 C8 C9 119.96(11) . . ?
C7 C8 H8 120.0 . . ?
C9 C8 H8 120.0 . . ?
O12 C9 C10 124.60(11) . . ?
O12 C9 C8 115.78(11) . . ?
C10 C9 C8 119.62(11) . . ?
C9 C10 C11 120.22(11) . . ?
C9 C10 H10 119.9 . . ?
C11 C10 H10 119.9 . . ?
C10 C11 C6 120.45(11) . . ?
C10 C11 H11 119.8 . . ?
C6 C11 H11 119.8 . . ?
C9 O12 C13 117.08(10) . . ?
O12 C13 H13A 109.5 . . ?
O12 C13 H13B 109.5 . . ?
H13A C13 H13B 109.5 . . ?
O12 C13 H13C 109.5 . . ?
H13A C13 H13C 109.5 . . ?
H13B C13 H13C 109.5 . . ?
O15 C14 O16 124.06(12) . . ?
O15 C14 C4 124.24(13) . . ?
O16 C14 C4 111.70(10) . . ?
C14 O16 C17 116.27(11) . . ?
O16 C17 H17A 109.5 . . ?
O16 C17 H17B 109.5 . . ?
H17A C17 H17B 109.5 . . ?
O16 C17 H17C 109.5 . . ?
H17A C17 H17C 109.5 . . ?
H17B C17 H17C 109.5 . . ?
C5 C18 H18A 109.5 . . ?
C5 C18 H18B 109.5 . . ?
H18A C18 H18B 109.5 . . ?
C5 C18 H18C 109.5 . . ?
H18A C18 H18C 109.5 . . ?
H18B C18 H18C 109.5 . . ?

loop_
_geom_bond_atom_site_label_1
_geom_bond_atom_site_label_2
_geom_bond_distance
_geom_bond_site_symmetry_2
_geom_bond_publ_flag
O1 C5 1.3707(14) . ?
O1 C2 1.3778(13) . ?
C2 N3 1.2891(16) . ?
C2 C6 1.4540(16) . ?
N3 C4 1.3963(14) . ?
C4 C5 1.3550(18) . ?
C4 C14 1.4668(17) . ?
C5 C18 1.4770(16) . ?
C6 C7 1.3926(17) . ?
C6 C11 1.3955(15) . ?
C7 C8 1.3787(16) . ?
C7 H7 0.9500 . ?
C8 C9 1.3970(16) . ?
C8 H8 0.9500 . ?
C9 O12 1.3621(13) . ?
C9 C10 1.3842(17) . ?
C10 C11 1.3876(15) . ?
C10 H10 0.9500 . ?
C11 H11 0.9500 . ?
O12 C13 1.4326(15) . ?
C13 H13A 0.9800 . ?
C13 H13B 0.9800 . ?
C13 H13C 0.9800 . ?
C14 O15 1.2096(15) . ?
C14 O16 1.3371(16) . ?
O16 C17 1.4387(16) . ?
C17 H17A 0.9800 . ?
C17 H17B 0.9800 . ?
C17 H17C 0.9800 . ?
C18 H18A 0.9800 . ?
C18 H18B 0.9800 . ?
C18 H18C 0.9800 . ?

loop_
_geom_torsion_atom_site_label_1
_geom_torsion_atom_site_label_2
_geom_torsion_atom_site_label_3
_geom_torsion_atom_site_label_4
_geom_torsion
_geom_torsion_site_symmetry_1
_geom_torsion_site_symmetry_2
_geom_torsion_site_symmetry_3
_geom_torsion_site_symmetry_4
_geom_torsion_publ_flag
C5 O1 C2 N3 0.10(12) . . . . ?
C5 O1 C2 C6 178.94(9) . . . . ?
O1 C2 N3 C4 0.04(12) . . . . ?
C6 C2 N3 C4 -178.64(11) . . . . ?
C2 N3 C4 C5 -0.16(13) . . . . ?
C2 N3 C4 C14 177.38(10) . . . . ?
N3 C4 C5 O1 0.22(13) . . . . ?
C14 C4 C5 O1 -177.23(10) . . . . ?
N3 C4 C5 C18 179.67(12) . . . . ?
C14 C4 C5 C18 2.2(2) . . . . ?
C2 O1 C5 C4 -0.19(11) . . . . ?
C2 O1 C5 C18 -179.76(10) . . . . ?
N3 C2 C6 C7 -178.00(11) . . . . ?
O1 C2 C6 C7 3.36(16) . . . . ?
N3 C2 C6 C11 2.55(18) . . . . ?
O1 C2 C6 C11 -176.08(9) . . . . ?
C11 C6 C7 C8 1.06(17) . . . . ?
C2 C6 C7 C8 -178.39(10) . . . . ?
C6 C7 C8 C9 0.08(17) . . . . ?
C7 C8 C9 O12 178.82(10) . . . . ?
C7 C8 C9 C10 -1.52(17) . . . . ?
O12 C9 C10 C11 -178.56(10) . . . . ?
C8 C9 C10 C11 1.81(17) . . . . ?
C9 C10 C11 C6 -0.67(17) . . . . ?
C7 C6 C11 C10 -0.77(17) . . . . ?
C2 C6 C11 C10 178.70(10) . . . . ?
C10 C9 O12 C13 8.80(16) . . . . ?
C8 C9 O12 C13 -171.56(10) . . . . ?
C5 C4 C14 O15 -3.5(2) . . . . ?
N3 C4 C14 O15 179.41(11) . . . . ?
C5 C4 C14 O16 176.45(11) . . . . ?
N3 C4 C14 O16 -0.68(16) . . . . ?
O15 C14 O16 C17 1.25(18) . . . . ?
C4 C14 O16 C17 -178.66(10) . . . . ?

loop_
_cod_related_entry_id
_cod_related_entry_database
_cod_related_entry_code
1 ChemSpider 24807654
